data_7062573
loop_
_publ_author_name
'Sarker, Jagodish C.'
'Xu, Xiang'
'Alam, Firoz'
'Nash, Rosie'
'Boonrungsiman, Suwimon'
'Pugh, David'
'Cockcroft, Jeremy K.'
'Lewis, David J.'
'Hogarth, Graeme'

_publ_section_title
;
 Copper diaryl-dithiocarbamate complexes and their application as single
 source precursors (SSPs) for copper sulfide nanomaterials
;
_journal_issue 27
_journal_name_full 'New Journal of Chemistry'
_journal_page_first 12718
_journal_page_last 12727
_journal_paper_doi 10.1039/D3NJ01918G
_journal_volume 47
_journal_year 2023
_chemical_formula_moiety 'C30 H28 Cu N2 S4'
_chemical_formula_sum 'C30 H28 Cu N2 S4'
_chemical_formula_weight 608.32
_space_group_crystal_system monoclinic
_space_group_IT_number 14
_space_group_name_Hall '-P 2ybc'
_space_group_name_H-M_alt 'P 1 21/c 1'
_atom_sites_solution_hydrogens geom
_atom_sites_solution_primary iterative
_audit_creation_date 2023-04-25
_audit_creation_method
;
Olex2 1.5
(compiled 2023.03.06 svn.rbb2c1857 for OlexSys, GUI svn.r6748)
;
_audit_update_record
;
2023-04-25 deposited with the CCDC.	2023-06-12 downloaded from the CCDC.
;
_cell_angle_alpha 90
_cell_angle_beta 97.231(4)
_cell_angle_gamma 90
_cell_formula_units_Z 4
_cell_length_a 11.1900(6)
_cell_length_b 17.2006(6)
_cell_length_c 14.9006(5)
_cell_measurement_reflns_used 5017
_cell_measurement_temperature 100.00(10)
_cell_measurement_theta_max 69.7120
_cell_measurement_theta_min 4.7250
_cell_volume 2845.2(2)
_computing_cell_refinement 'CrysAlisPro 1.171.40.82a (Rigaku OD, 2020)'
_computing_data_collection 'CrysAlisPro 1.171.40.82a (Rigaku OD, 2020)'
_computing_data_reduction 'CrysAlisPro 1.171.40.82a (Rigaku OD, 2020)'
_computing_molecular_graphics 'Olex2 1.5 (Dolomanov et al., 2009)'
_computing_publication_material 'Olex2 1.5 (Dolomanov et al., 2009)'
_computing_structure_refinement 'SHELXL 2018/3 (Sheldrick, 2015)'
_computing_structure_solution 'olex2.solve 1.5 (Bourhis et al., 2015)'
_diffrn_ambient_environment N~2~
_diffrn_ambient_temperature 100.00(10)
_diffrn_detector 'Hybrid Pixel Array Detector'
_diffrn_detector_area_resol_mean 10.0000
_diffrn_measured_fraction_theta_full 0.986
_diffrn_measured_fraction_theta_max 0.963
_diffrn_measurement_details
;
List of Runs (angles in degrees, time in seconds):

  # Type    Start    End  Width  t~exp~   \w     \q     \k     \f   Frames
#--------------------------------------------------------------------------
  1  \w    -89.00  89.00   0.50    6.00    --    0.00  10.00 -60.00  356
  2  \w   -179.00  -1.00   0.50   24.00    --  -90.00  58.00-104.95  356
  3  \w   -179.00  -1.00   0.50   24.00    --  -90.00  56.00-173.49  356
  4  \w   -179.00  -1.00   0.50   24.00    --  -90.00  58.00 -25.55  356
  5  \w    -91.00  -4.00   0.50   24.00    --  -90.00  58.00 -33.11  174
  6  \w    -91.00  -4.00   0.50   24.00    --  -90.00  58.00 -33.11  174
  7  \w    -64.00 -38.00   0.50   24.00    --  -90.00  10.00 150.00   52
  8  \w   -144.00-100.00   0.50   24.00    --  -90.00  30.00 -90.00   88
  9  \w    -45.00 -10.00   0.50   24.00    --  -90.00  30.00 -90.00   70
 10  \w   -144.00 -60.00   0.50   24.00    --  -90.00  58.00-104.95  168
 11  \w   -123.00 -97.00   0.50   24.00    --  -90.00  51.00  95.07   52
;
_diffrn_measurement_device 'four-circle diffractometer'
_diffrn_measurement_device_type 'XtaLAB AFC11 (RCD3): quarter-chi single'
_diffrn_measurement_method '\w scans'
_diffrn_orient_matrix_type 'CrysAlisPro convention (1999,Acta A55,543-557)'
_diffrn_orient_matrix_UB_11 0.0200805000
_diffrn_orient_matrix_UB_12 0.0847658000
_diffrn_orient_matrix_UB_13 0.0320184000
_diffrn_orient_matrix_UB_21 0.1372697000
_diffrn_orient_matrix_UB_22 -0.0125117000
_diffrn_orient_matrix_UB_23 0.0090794000
_diffrn_orient_matrix_UB_31 0.0004960000
_diffrn_orient_matrix_UB_32 0.0262395000
_diffrn_orient_matrix_UB_33 -0.0987591000
_diffrn_radiation_monochromator mirror
_diffrn_radiation_probe x-ray
_diffrn_radiation_type 'Cu K\a'
_diffrn_radiation_wavelength 1.54178
_diffrn_reflns_av_R_equivalents 0.0899
_diffrn_reflns_av_unetI/netI 0.0703
_diffrn_reflns_Laue_measured_fraction_full 0.986
_diffrn_reflns_Laue_measured_fraction_max 0.963
_diffrn_reflns_limit_h_max 12
_diffrn_reflns_limit_h_min -13
_diffrn_reflns_limit_k_max 20
_diffrn_reflns_limit_k_min -20
_diffrn_reflns_limit_l_max 17
_diffrn_reflns_limit_l_min -17
_diffrn_reflns_number 21888
_diffrn_reflns_point_group_measured_fraction_full 0.986
_diffrn_reflns_point_group_measured_fraction_max 0.963
_diffrn_reflns_theta_full 67.679
_diffrn_reflns_theta_max 70.449
_diffrn_reflns_theta_min 3.943
_diffrn_source 'Rotating-anode X-ray tube'
_diffrn_source_type 'Rigaku (Cu) X-ray Source'
_exptl_absorpt_coefficient_mu 3.994
_exptl_absorpt_correction_T_max 1.00000
_exptl_absorpt_correction_T_min 0.43535
_exptl_absorpt_correction_type multi-scan
_exptl_absorpt_process_details
;
CrysAlisPro 1.171.40.82a (Rigaku Oxford Diffraction, 2020)
Empirical absorption correction using spherical harmonics,
implemented in SCALE3 ABSPACK scaling algorithm.
;
_exptl_crystal_colour green
_exptl_crystal_colour_primary green
_exptl_crystal_density_diffrn 1.420
_exptl_crystal_description 'Fragment (from block)'
_exptl_crystal_F_000 1260
_exptl_crystal_size_max 0.07
_exptl_crystal_size_mid 0.05
_exptl_crystal_size_min 0.01
_refine_diff_density_max 0.717
_refine_diff_density_min -0.589
_refine_diff_density_rms 0.103
_refine_ls_extinction_method none
_refine_ls_goodness_of_fit_ref 1.041
_refine_ls_hydrogen_treatment constr
_refine_ls_matrix_type full
_refine_ls_number_parameters 338
_refine_ls_number_reflns 5239
_refine_ls_number_restraints 0
_refine_ls_restrained_S_all 1.041
_refine_ls_R_factor_all 0.1000
_refine_ls_R_factor_gt 0.0667
_refine_ls_shift/su_max 0.001
_refine_ls_shift/su_mean 0.000
_refine_ls_structure_factor_coef Fsqd
_refine_ls_weighting_details 'w=1/[\s^2^(Fo^2^)+(0.0772P)^2^+5.8252P] where P=(Fo^2^+2Fc^2^)/3'
_refine_ls_weighting_scheme calc
_refine_ls_wR_factor_gt 0.1519
_refine_ls_wR_factor_ref 0.1698
_reflns_Friedel_coverage 0.000
_reflns_number_gt 3704
_reflns_number_total 5239
_reflns_threshold_expression 'I > 2\s(I)'
_cod_data_source_file d3nj01918g2.cif
_cod_data_source_block compound_2b
_cod_database_code 7062573
_shelx_shelxl_version_number 2018/3
_chemical_oxdiff_formula 'C30 H30 Cu N2 S4 '
_chemical_oxdiff_usercomment JCS_04
_shelx_space_group_comment
;
The symmetry employed for this shelxl refinement is uniquely defined
by the following loop, which should always be used as a source of
symmetry information in preference to the above space-group names.
They are only intended as comments.
;
_shelx_estimated_absorpt_t_max 0.961
_shelx_estimated_absorpt_t_min 0.767
_olex2_refinement_description
;
1. Fixed Uiso
 At 1.2 times of:
  All C(H) groups
 At 1.5 times of:
  All C(H,H,H) groups
2.a Aromatic/amide H refined with riding coordinates:
 C3(H3), C4(H4), C6(H6), C7(H7), C10(H10), C11(H11), C13(H13), C14(H14),
 C18(H18), C19(H19), C21(H21), C22(H22), C25(H25), C26(H26), C28(H28), C29(H29)
2.b Idealised Me refined as rotating group:
 C8(H8A,H8B,H8C), C15(H15A,H15B,H15C), C23(H23A,H23B,H23C), C30(H30A,H30B,H30C)
;
_olex2_submission_special_instructions 'No special instructions were received'
_oxdiff_exptl_absorpt_empirical_details
;
Empirical correction (ABSPACK) includes:
- Absorption correction using spherical harmonics
- Frame scaling
;
_oxdiff_exptl_absorpt_empirical_full_max 1.937
_oxdiff_exptl_absorpt_empirical_full_min 0.549

loop_
_space_group_symop_operation_xyz
'x, y, z'
'-x, y+1/2, -z+1/2'
'-x, -y, -z'
'x, -y-1/2, z-1/2'

loop_
_atom_site_label
_atom_site_type_symbol
_atom_site_fract_x
_atom_site_fract_y
_atom_site_fract_z
_atom_site_U_iso_or_equiv
_atom_site_adp_type
_atom_site_occupancy
_atom_site_site_symmetry_order
_atom_site_calc_flag
_atom_site_refinement_flags_posn
_atom_site_refinement_flags_adp
_atom_site_refinement_flags_occupancy
_atom_site_disorder_assembly
_atom_site_disorder_group
Cu1 Cu 0.61252(7) 0.42260(4) 0.52800(5) 0.0289(2) Uani 1 1 d . . . . .
S1 S 0.47666(13) 0.35076(7) 0.42921(8) 0.0294(3) Uani 1 1 d . . . . .
S2 S 0.59084(13) 0.49762(7) 0.39912(8) 0.0291(3) Uani 1 1 d . . . . .
S3 S 0.75596(13) 0.48982(7) 0.62464(8) 0.0284(3) Uani 1 1 d . . . . .
S4 S 0.70082(13) 0.32663(7) 0.62284(8) 0.0306(3) Uani 1 1 d . . . . .
N1 N 0.4765(4) 0.4123(2) 0.2644(3) 0.0251(9) Uani 1 1 d . . . . .
N2 N 0.8584(4) 0.3921(2) 0.7511(3) 0.0264(10) Uani 1 1 d . . . . .
C1 C 0.5094(5) 0.4199(3) 0.3528(3) 0.0244(11) Uani 1 1 d . . . . .
C2 C 0.4053(5) 0.3457(3) 0.2280(3) 0.0252(11) Uani 1 1 d . . . . .
C3 C 0.4640(5) 0.2793(3) 0.2031(3) 0.0290(12) Uani 1 1 d . . . . .
H3 H 0.549433 0.275829 0.212427 0.035 Uiso 1 1 calc R U . . .
C4 C 0.3946(5) 0.2181(3) 0.1643(4) 0.0329(13) Uani 1 1 d . . . . .
H4 H 0.433835 0.172678 0.146465 0.040 Uiso 1 1 calc R U . . .
C5 C 0.2704(6) 0.2213(3) 0.1508(4) 0.0329(13) Uani 1 1 d . . . . .
C6 C 0.2148(6) 0.2889(3) 0.1779(4) 0.0341(13) Uani 1 1 d . . . . .
H6 H 0.129352 0.292372 0.169640 0.041 Uiso 1 1 calc R U . . .
C7 C 0.2819(5) 0.3505(3) 0.2164(3) 0.0304(12) Uani 1 1 d . . . . .
H7 H 0.242955 0.395912 0.234591 0.036 Uiso 1 1 calc R U . . .
C8 C 0.1963(6) 0.1555(3) 0.1065(4) 0.0454(16) Uani 1 1 d . . . . .
H8A H 0.216128 0.148043 0.044845 0.068 Uiso 1 1 calc R U . . .
H8B H 0.110524 0.168010 0.104244 0.068 Uiso 1 1 calc R U . . .
H8C H 0.214030 0.107763 0.141448 0.068 Uiso 1 1 calc R U . . .
C9 C 0.5144(5) 0.4683(3) 0.2006(3) 0.0258(11) Uani 1 1 d . . . . .
C10 C 0.4716(5) 0.5440(3) 0.1997(3) 0.0329(13) Uani 1 1 d . . . . .
H10 H 0.412884 0.558796 0.237236 0.039 Uiso 1 1 calc R U . . .
C11 C 0.5169(6) 0.5983(3) 0.1421(4) 0.0362(14) Uani 1 1 d . . . . .
H11 H 0.489438 0.650559 0.142328 0.043 Uiso 1 1 calc R U . . .
C12 C 0.5996(5) 0.5782(3) 0.0856(3) 0.0319(12) Uani 1 1 d . . . . .
C13 C 0.6370(6) 0.5010(3) 0.0857(4) 0.0432(16) Uani 1 1 d . . . . .
H13 H 0.692533 0.485379 0.045973 0.052 Uiso 1 1 calc R U . . .
C14 C 0.5949(6) 0.4465(3) 0.1428(4) 0.0375(14) Uani 1 1 d . . . . .
H14 H 0.621643 0.394172 0.141830 0.045 Uiso 1 1 calc R U . . .
C15 C 0.6519(6) 0.6381(3) 0.0281(4) 0.0444(16) Uani 1 1 d . . . . .
H15A H 0.594742 0.681093 0.015495 0.067 Uiso 1 1 calc R U . . .
H15B H 0.667637 0.614325 -0.029044 0.067 Uiso 1 1 calc R U . . .
H15C H 0.727517 0.658008 0.060293 0.067 Uiso 1 1 calc R U . . .
C16 C 0.7825(5) 0.4012(3) 0.6757(3) 0.0259(11) Uani 1 1 d . . . . .
C17 C 0.9221(5) 0.4586(3) 0.7962(3) 0.0282(12) Uani 1 1 d . . . . .
C18 C 1.0173(6) 0.4916(3) 0.7593(4) 0.0372(14) Uani 1 1 d . . . . .
H18 H 1.042493 0.471032 0.705618 0.045 Uiso 1 1 calc R U . . .
C19 C 1.0755(6) 0.5553(3) 0.8020(4) 0.0415(15) Uani 1 1 d . . . . .
H19 H 1.140766 0.578432 0.776785 0.050 Uiso 1 1 calc R U . . .
C20 C 1.0402(6) 0.5858(3) 0.8807(4) 0.0373(14) Uani 1 1 d . . . . .
C21 C 0.9440(6) 0.5513(3) 0.9162(4) 0.0366(13) Uani 1 1 d . . . . .
H21 H 0.918381 0.571552 0.969961 0.044 Uiso 1 1 calc R U . . .
C22 C 0.8850(5) 0.4875(3) 0.8739(3) 0.0318(12) Uani 1 1 d . . . . .
H22 H 0.819482 0.464092 0.898585 0.038 Uiso 1 1 calc R U . . .
C23 C 1.1039(7) 0.6555(3) 0.9271(5) 0.0510(17) Uani 1 1 d . . . . .
H23A H 1.054883 0.676962 0.971230 0.076 Uiso 1 1 calc R U . . .
H23B H 1.115658 0.695188 0.881884 0.076 Uiso 1 1 calc R U . . .
H23C H 1.182336 0.639294 0.958216 0.076 Uiso 1 1 calc R U . . .
C24 C 0.8763(5) 0.3180(3) 0.7982(3) 0.0280(12) Uani 1 1 d . . . . .
C25 C 0.7815(5) 0.2818(3) 0.8322(3) 0.0306(12) Uani 1 1 d . . . . .
H25 H 0.703614 0.304606 0.824576 0.037 Uiso 1 1 calc R U . . .
C26 C 0.8013(5) 0.2113(3) 0.8779(3) 0.0321(13) Uani 1 1 d . . . . .
H26 H 0.735797 0.185864 0.900384 0.039 Uiso 1 1 calc R U . . .
C27 C 0.9149(5) 0.1776(3) 0.8911(3) 0.0316(12) Uani 1 1 d . . . . .
C28 C 1.0098(6) 0.2154(3) 0.8576(4) 0.0335(13) Uani 1 1 d . . . . .
H28 H 1.088038 0.192991 0.866129 0.040 Uiso 1 1 calc R U . . .
C29 C 0.9912(5) 0.2859(3) 0.8116(4) 0.0337(13) Uani 1 1 d . . . . .
H29 H 1.056557 0.311705 0.789450 0.040 Uiso 1 1 calc R U . . .
C30 C 0.9336(6) 0.1011(3) 0.9418(4) 0.0335(13) Uani 1 1 d . . . . .
H30A H 0.924670 0.109352 1.005649 0.050 Uiso 1 1 calc R U . . .
H30B H 1.014690 0.081412 0.936718 0.050 Uiso 1 1 calc R U . . .
H30C H 0.873678 0.063286 0.915600 0.050 Uiso 1 1 calc R U . . .

loop_
_atom_site_aniso_label
_atom_site_aniso_U_11
_atom_site_aniso_U_22
_atom_site_aniso_U_33
_atom_site_aniso_U_23
_atom_site_aniso_U_13
_atom_site_aniso_U_12
Cu1 0.0455(5) 0.0189(4) 0.0215(4) 0.0017(3) 0.0017(3) -0.0026(3)
S1 0.0470(9) 0.0185(6) 0.0232(6) 0.0012(5) 0.0060(6) -0.0020(6)
S2 0.0459(9) 0.0190(6) 0.0222(6) 0.0008(5) 0.0033(5) -0.0034(6)
S3 0.0435(8) 0.0184(6) 0.0234(6) 0.0000(5) 0.0047(5) 0.0006(5)
S4 0.0477(9) 0.0184(6) 0.0254(6) -0.0003(5) 0.0031(6) -0.0016(6)
N1 0.038(3) 0.0121(19) 0.026(2) -0.0001(16) 0.0062(19) -0.0032(18)
N2 0.039(3) 0.0142(19) 0.026(2) -0.0001(16) 0.0042(19) -0.0008(18)
C1 0.033(3) 0.015(2) 0.025(2) -0.0021(19) 0.002(2) 0.000(2)
C2 0.041(3) 0.015(2) 0.020(2) -0.0053(18) 0.008(2) -0.003(2)
C3 0.038(3) 0.024(3) 0.025(3) 0.000(2) 0.005(2) 0.003(2)
C4 0.041(4) 0.018(2) 0.041(3) -0.008(2) 0.009(3) 0.004(2)
C5 0.047(4) 0.017(2) 0.036(3) -0.005(2) 0.007(3) -0.002(2)
C6 0.041(4) 0.023(3) 0.039(3) 0.000(2) 0.009(3) -0.002(2)
C7 0.042(4) 0.019(2) 0.030(3) -0.003(2) 0.004(2) -0.003(2)
C8 0.046(4) 0.029(3) 0.060(4) -0.016(3) 0.002(3) -0.007(3)
C9 0.038(3) 0.022(2) 0.018(2) -0.0019(19) 0.003(2) -0.003(2)
C10 0.049(4) 0.023(3) 0.029(3) 0.005(2) 0.013(3) 0.006(3)
C11 0.055(4) 0.022(3) 0.032(3) 0.006(2) 0.010(3) 0.009(3)
C12 0.045(4) 0.029(3) 0.022(2) 0.001(2) 0.009(2) -0.002(3)
C13 0.063(4) 0.030(3) 0.042(3) -0.002(2) 0.027(3) -0.002(3)
C14 0.055(4) 0.023(3) 0.038(3) -0.001(2) 0.019(3) 0.002(3)
C15 0.068(5) 0.035(3) 0.034(3) 0.008(2) 0.019(3) -0.002(3)
C16 0.033(3) 0.020(2) 0.025(2) -0.0008(19) 0.008(2) 0.000(2)
C17 0.043(3) 0.016(2) 0.025(2) 0.0001(19) 0.002(2) -0.001(2)
C18 0.051(4) 0.031(3) 0.030(3) 0.003(2) 0.005(3) -0.007(3)
C19 0.049(4) 0.034(3) 0.039(3) 0.007(3) -0.004(3) -0.013(3)
C20 0.053(4) 0.020(3) 0.036(3) 0.002(2) -0.008(3) 0.000(3)
C21 0.051(4) 0.026(3) 0.032(3) -0.003(2) 0.000(3) 0.005(3)
C22 0.042(4) 0.024(3) 0.029(3) -0.001(2) 0.001(2) -0.001(2)
C23 0.065(5) 0.023(3) 0.060(4) -0.005(3) -0.009(3) -0.003(3)
C24 0.046(4) 0.014(2) 0.023(2) -0.0014(19) 0.002(2) -0.001(2)
C25 0.042(3) 0.022(3) 0.029(3) 0.000(2) 0.008(2) 0.001(2)
C26 0.046(4) 0.021(3) 0.029(3) 0.000(2) 0.004(2) -0.001(2)
C27 0.048(4) 0.021(3) 0.026(3) -0.001(2) 0.002(2) 0.002(2)
C28 0.042(4) 0.027(3) 0.032(3) 0.006(2) 0.008(2) 0.001(2)
C29 0.044(4) 0.024(3) 0.034(3) 0.006(2) 0.008(3) 0.000(3)
C30 0.049(4) 0.020(3) 0.033(3) 0.005(2) 0.009(3) 0.000(2)

loop_
_atom_type_symbol
_atom_type_description
_atom_type_scat_dispersion_real
_atom_type_scat_dispersion_imag
_atom_type_scat_source
C C 0.0181 0.0091 'International Tables Vol C Tables 4.2.6.8 and 6.1.1.4'
H H 0.0000 0.0000 'International Tables Vol C Tables 4.2.6.8 and 6.1.1.4'
Cu Cu -1.9646 0.5888 'International Tables Vol C Tables 4.2.6.8 and 6.1.1.4'
N N 0.0311 0.0180 'International Tables Vol C Tables 4.2.6.8 and 6.1.1.4'
S S 0.3331 0.5567 'International Tables Vol C Tables 4.2.6.8 and 6.1.1.4'

loop_
_geom_angle_atom_site_label_1
_geom_angle_atom_site_label_2
_geom_angle_atom_site_label_3
_geom_angle
_geom_angle_site_symmetry_1
_geom_angle_site_symmetry_3
_geom_angle_publ_flag
S2 Cu1 S1 77.21(5) . . ?
S2 Cu1 S3 103.30(5) . . ?
S2 Cu1 S4 154.48(6) . . ?
S3 Cu1 S1 176.97(6) . . ?
S4 Cu1 S1 101.65(5) . . ?
S4 Cu1 S3 76.58(5) . . ?
C1 S1 Cu1 82.82(17) . . ?
C1 S2 Cu1 83.87(17) . . ?
C16 S3 Cu1 84.27(18) . . ?
C16 S4 Cu1 84.77(18) . . ?
C1 N1 C2 121.0(4) . . ?
C1 N1 C9 121.0(4) . . ?
C9 N1 C2 117.9(4) . . ?
C16 N2 C17 121.2(4) . . ?
C16 N2 C24 123.0(4) . . ?
C24 N2 C17 115.6(4) . . ?
S2 C1 S1 114.9(3) . . ?
N1 C1 S1 122.2(4) . . ?
N1 C1 S2 122.9(4) . . ?
C3 C2 N1 119.3(5) . . ?
C7 C2 N1 119.5(4) . . ?
C7 C2 C3 121.2(5) . . ?
C2 C3 H3 120.8 . . ?
C4 C3 C2 118.3(5) . . ?
C4 C3 H3 120.8 . . ?
C3 C4 H4 119.0 . . ?
C5 C4 C3 122.0(5) . . ?
C5 C4 H4 119.0 . . ?
C4 C5 C6 117.8(5) . . ?
C4 C5 C8 121.5(5) . . ?
C6 C5 C8 120.7(6) . . ?
C5 C6 H6 119.4 . . ?
C7 C6 C5 121.2(6) . . ?
C7 C6 H6 119.4 . . ?
C2 C7 C6 119.5(5) . . ?
C2 C7 H7 120.3 . . ?
C6 C7 H7 120.3 . . ?
C5 C8 H8A 109.5 . . ?
C5 C8 H8B 109.5 . . ?
C5 C8 H8C 109.5 . . ?
H8A C8 H8B 109.5 . . ?
H8A C8 H8C 109.5 . . ?
H8B C8 H8C 109.5 . . ?
C10 C9 N1 120.0(4) . . ?
C14 C9 N1 119.8(4) . . ?
C14 C9 C10 120.1(5) . . ?
C9 C10 H10 120.7 . . ?
C9 C10 C11 118.7(5) . . ?
C11 C10 H10 120.7 . . ?
C10 C11 H11 119.0 . . ?
C12 C11 C10 122.0(5) . . ?
C12 C11 H11 119.0 . . ?
C11 C12 C13 117.8(5) . . ?
C11 C12 C15 121.2(5) . . ?
C13 C12 C15 121.0(5) . . ?
C12 C13 H13 119.3 . . ?
C14 C13 C12 121.3(5) . . ?
C14 C13 H13 119.3 . . ?
C9 C14 C13 120.0(5) . . ?
C9 C14 H14 120.0 . . ?
C13 C14 H14 120.0 . . ?
C12 C15 H15A 109.5 . . ?
C12 C15 H15B 109.5 . . ?
C12 C15 H15C 109.5 . . ?
H15A C15 H15B 109.5 . . ?
H15A C15 H15C 109.5 . . ?
H15B C15 H15C 109.5 . . ?
S4 C16 S3 114.2(3) . . ?
N2 C16 S3 122.4(4) . . ?
N2 C16 S4 123.3(4) . . ?
C18 C17 N2 119.6(4) . . ?
C22 C17 N2 119.3(5) . . ?
C22 C17 C18 121.1(5) . . ?
C17 C18 H18 120.5 . . ?
C17 C18 C19 119.0(5) . . ?
C19 C18 H18 120.5 . . ?
C18 C19 H19 119.4 . . ?
C18 C19 C20 121.3(6) . . ?
C20 C19 H19 119.4 . . ?
C19 C20 C21 118.4(5) . . ?
C19 C20 C23 121.2(6) . . ?
C21 C20 C23 120.4(5) . . ?
C20 C21 H21 119.7 . . ?
C20 C21 C22 120.7(5) . . ?
C22 C21 H21 119.7 . . ?
C17 C22 C21 119.5(5) . . ?
C17 C22 H22 120.3 . . ?
C21 C22 H22 120.3 . . ?
C20 C23 H23A 109.5 . . ?
C20 C23 H23B 109.5 . . ?
C20 C23 H23C 109.5 . . ?
H23A C23 H23B 109.5 . . ?
H23A C23 H23C 109.5 . . ?
H23B C23 H23C 109.5 . . ?
C25 C24 N2 120.5(5) . . ?
C25 C24 C29 120.4(5) . . ?
C29 C24 N2 119.0(5) . . ?
C24 C25 H25 120.3 . . ?
C24 C25 C26 119.4(5) . . ?
C26 C25 H25 120.3 . . ?
C25 C26 H26 119.4 . . ?
C27 C26 C25 121.2(5) . . ?
C27 C26 H26 119.4 . . ?
C26 C27 C28 118.8(5) . . ?
C26 C27 C30 119.9(5) . . ?
C28 C27 C30 121.3(5) . . ?
C27 C28 H28 119.7 . . ?
C27 C28 C29 120.6(5) . . ?
C29 C28 H28 119.7 . . ?
C24 C29 C28 119.6(5) . . ?
C24 C29 H29 120.2 . . ?
C28 C29 H29 120.2 . . ?
C27 C30 H30A 109.5 . . ?
C27 C30 H30B 109.5 . . ?
C27 C30 H30C 109.5 . . ?
H30A C30 H30B 109.5 . . ?
H30A C30 H30C 109.5 . . ?
H30B C30 H30C 109.5 . . ?

loop_
_geom_bond_atom_site_label_1
_geom_bond_atom_site_label_2
_geom_bond_distance
_geom_bond_site_symmetry_2
_geom_bond_publ_flag
Cu1 S1 2.3327(15) . ?
Cu1 S2 2.3010(14) . ?
Cu1 S3 2.3248(15) . ?
Cu1 S4 2.3124(14) . ?
S1 C1 1.717(5) . ?
S2 C1 1.714(5) . ?
S3 C16 1.714(5) . ?
S4 C16 1.708(5) . ?
N1 C1 1.330(6) . ?
N1 C2 1.459(6) . ?
N1 C9 1.454(6) . ?
N2 C16 1.329(6) . ?
N2 C17 1.465(6) . ?
N2 C24 1.457(6) . ?
C2 C3 1.392(7) . ?
C2 C7 1.372(8) . ?
C3 H3 0.9500 . ?
C3 C4 1.390(7) . ?
C4 H4 0.9500 . ?
C4 C5 1.380(8) . ?
C5 C6 1.402(7) . ?
C5 C8 1.505(7) . ?
C6 H6 0.9500 . ?
C6 C7 1.382(7) . ?
C7 H7 0.9500 . ?
C8 H8A 0.9800 . ?
C8 H8B 0.9800 . ?
C8 H8C 0.9800 . ?
C9 C10 1.386(7) . ?
C9 C14 1.375(7) . ?
C10 H10 0.9500 . ?
C10 C11 1.406(7) . ?
C11 H11 0.9500 . ?
C11 C12 1.371(8) . ?
C12 C13 1.392(8) . ?
C12 C15 1.506(7) . ?
C13 H13 0.9500 . ?
C13 C14 1.387(8) . ?
C14 H14 0.9500 . ?
C15 H15A 0.9800 . ?
C15 H15B 0.9800 . ?
C15 H15C 0.9800 . ?
C17 C18 1.380(8) . ?
C17 C22 1.371(7) . ?
C18 H18 0.9500 . ?
C18 C19 1.387(8) . ?
C19 H19 0.9500 . ?
C19 C20 1.387(8) . ?
C20 C21 1.391(8) . ?
C20 C23 1.515(8) . ?
C21 H21 0.9500 . ?
C21 C22 1.391(8) . ?
C22 H22 0.9500 . ?
C23 H23A 0.9800 . ?
C23 H23B 0.9800 . ?
C23 H23C 0.9800 . ?
C24 C25 1.380(7) . ?
C24 C29 1.391(8) . ?
C25 H25 0.9500 . ?
C25 C26 1.394(7) . ?
C26 H26 0.9500 . ?
C26 C27 1.389(8) . ?
C27 C28 1.390(8) . ?
C27 C30 1.517(7) . ?
C28 H28 0.9500 . ?
C28 C29 1.396(7) . ?
C29 H29 0.9500 . ?
C30 H30A 0.9800 . ?
C30 H30B 0.9800 . ?
C30 H30C 0.9800 . ?

loop_
_geom_torsion_atom_site_label_1
_geom_torsion_atom_site_label_2
_geom_torsion_atom_site_label_3
_geom_torsion_atom_site_label_4
_geom_torsion
_geom_torsion_site_symmetry_1
_geom_torsion_site_symmetry_2
_geom_torsion_site_symmetry_3
_geom_torsion_site_symmetry_4
_geom_torsion_publ_flag
Cu1 S1 C1 S2 -10.1(3) . . . . ?
Cu1 S1 C1 N1 168.2(5) . . . . ?
Cu1 S2 C1 S1 10.2(3) . . . . ?
Cu1 S2 C1 N1 -168.1(5) . . . . ?
Cu1 S3 C16 S4 3.7(3) . . . . ?
Cu1 S3 C16 N2 -174.9(4) . . . . ?
Cu1 S4 C16 S3 -3.8(3) . . . . ?
Cu1 S4 C16 N2 174.9(5) . . . . ?
N1 C2 C3 C4 -176.7(4) . . . . ?
N1 C2 C7 C6 176.9(4) . . . . ?
N1 C9 C10 C11 175.2(5) . . . . ?
N1 C9 C14 C13 -176.0(5) . . . . ?
N2 C17 C18 C19 179.0(5) . . . . ?
N2 C17 C22 C21 -179.1(5) . . . . ?
N2 C24 C25 C26 -179.3(4) . . . . ?
N2 C24 C29 C28 179.2(5) . . . . ?
C1 N1 C2 C3 -90.9(6) . . . . ?
C1 N1 C2 C7 91.1(6) . . . . ?
C1 N1 C9 C10 -67.2(7) . . . . ?
C1 N1 C9 C14 111.3(6) . . . . ?
C2 N1 C1 S1 2.9(7) . . . . ?
C2 N1 C1 S2 -178.9(4) . . . . ?
C2 N1 C9 C10 115.3(5) . . . . ?
C2 N1 C9 C14 -66.2(7) . . . . ?
C2 C3 C4 C5 -0.6(8) . . . . ?
C3 C2 C7 C6 -1.0(7) . . . . ?
C3 C4 C5 C6 -0.1(8) . . . . ?
C3 C4 C5 C8 178.4(5) . . . . ?
C4 C5 C6 C7 0.3(8) . . . . ?
C5 C6 C7 C2 0.2(8) . . . . ?
C7 C2 C3 C4 1.2(7) . . . . ?
C8 C5 C6 C7 -178.2(5) . . . . ?
C9 N1 C1 S1 -174.6(4) . . . . ?
C9 N1 C1 S2 3.6(7) . . . . ?
C9 N1 C2 C3 86.6(6) . . . . ?
C9 N1 C2 C7 -91.4(6) . . . . ?
C9 C10 C11 C12 1.6(9) . . . . ?
C10 C9 C14 C13 2.5(9) . . . . ?
C10 C11 C12 C13 0.9(9) . . . . ?
C10 C11 C12 C15 -176.7(6) . . . . ?
C11 C12 C13 C14 -1.7(9) . . . . ?
C12 C13 C14 C9 0.1(10) . . . . ?
C14 C9 C10 C11 -3.3(8) . . . . ?
C15 C12 C13 C14 175.9(6) . . . . ?
C16 N2 C17 C18 -74.7(7) . . . . ?
C16 N2 C17 C22 104.6(6) . . . . ?
C16 N2 C24 C25 -60.8(7) . . . . ?
C16 N2 C24 C29 121.6(6) . . . . ?
C17 N2 C16 S3 1.5(7) . . . . ?
C17 N2 C16 S4 -177.1(4) . . . . ?
C17 N2 C24 C25 114.0(5) . . . . ?
C17 N2 C24 C29 -63.5(6) . . . . ?
C17 C18 C19 C20 0.3(9) . . . . ?
C18 C17 C22 C21 0.2(8) . . . . ?
C18 C19 C20 C21 -0.3(9) . . . . ?
C18 C19 C20 C23 -180.0(6) . . . . ?
C19 C20 C21 C22 0.2(8) . . . . ?
C20 C21 C22 C17 -0.2(8) . . . . ?
C22 C17 C18 C19 -0.2(9) . . . . ?
C23 C20 C21 C22 179.9(5) . . . . ?
C24 N2 C16 S3 176.1(4) . . . . ?
C24 N2 C16 S4 -2.4(7) . . . . ?
C24 N2 C17 C18 110.4(5) . . . . ?
C24 N2 C17 C22 -70.4(6) . . . . ?
C24 C25 C26 C27 1.1(8) . . . . ?
C25 C24 C29 C28 1.7(8) . . . . ?
C25 C26 C27 C28 -0.2(8) . . . . ?
C25 C26 C27 C30 179.5(5) . . . . ?
C26 C27 C28 C29 0.0(8) . . . . ?
C27 C28 C29 C24 -0.8(8) . . . . ?
C29 C24 C25 C26 -1.8(7) . . . . ?
C30 C27 C28 C29 -179.7(5) . . . . ?
